data_4069203
loop_
_publ_author_name
'Li, Ling'
'Brennessel, William W.'
'Jones, William D.'

_publ_section_title
;
 C&#x2212;H Activation of Phenyl Imines and 2-Phenylpyridines with
 [Cp*MCl2]2(M = Ir, Rh): Regioselectivity, Kinetics, and Mechanism
;
_journal_issue 12
_journal_name_full Organometallics
_journal_page_first 3492
_journal_paper_doi 10.1021/om9000742
_journal_volume 28
_journal_year 2009
_chemical_formula_moiety 'C22 H25 Cl Ir N'
_chemical_formula_sum 'C22 H25 Cl Ir N'
_chemical_formula_weight 531.08
_chemical_name_common jonll12
_chemical_name_systematic
;
  ?
;
_space_group_IT_number 2
_symmetry_cell_setting triclinic
_symmetry_space_group_name_Hall '-P 1'
_symmetry_space_group_name_H-M 'P -1'
_atom_sites_solution_hydrogens geom
_atom_sites_solution_primary direct
_atom_sites_solution_secondary difmap
_audit_creation_method SHELXL-97
_cell_angle_alpha 87.365(1)
_cell_angle_beta 85.240(1)
_cell_angle_gamma 89.900(1)
_cell_formula_units_Z 4
_cell_length_a 8.8759(8)
_cell_length_b 13.8747(12)
_cell_length_c 15.8350(14)
_cell_measurement_reflns_used 3769
_cell_measurement_temperature 100.0(1)
_cell_measurement_theta_max 32.96
_cell_measurement_theta_min 3.16
_cell_volume 1941.3(3)
_computing_cell_refinement 'SAINT (Bruker, 2006)'
_computing_data_collection 'APEX2 (Bruker, 2006)'
_computing_data_reduction 'SAINT (Bruker, 2006)'
_computing_molecular_graphics 'SHELXTL (Bruker, 2000)'
_computing_publication_material 'SHELXTL (Bruker, 2000)'
_computing_structure_refinement 'SHELXL-97 (Sheldrick, 1997)'
_computing_structure_solution 'SIR97 (Altomare et al., 1999)'
_diffrn_ambient_temperature 100.0(1)
_diffrn_measured_fraction_theta_full 0.987
_diffrn_measured_fraction_theta_max 0.987
_diffrn_measurement_device_type 'Bruker SMART APEX II CCD Platform'
_diffrn_measurement_method 'area detector, \w scans per \f'
_diffrn_radiation_monochromator graphite
_diffrn_radiation_source 'fine-focus sealed tube'
_diffrn_radiation_type MoK\a
_diffrn_radiation_wavelength 0.71073
_diffrn_reflns_av_R_equivalents 0.0245
_diffrn_reflns_av_sigmaI/netI 0.0340
_diffrn_reflns_limit_h_max 12
_diffrn_reflns_limit_h_min -12
_diffrn_reflns_limit_k_max 20
_diffrn_reflns_limit_k_min -20
_diffrn_reflns_limit_l_max 22
_diffrn_reflns_limit_l_min -22
_diffrn_reflns_number 27431
_diffrn_reflns_theta_full 31.00
_diffrn_reflns_theta_max 31.00
_diffrn_reflns_theta_min 1.91
_exptl_absorpt_coefficient_mu 7.019
_exptl_absorpt_correction_T_max 0.3799
_exptl_absorpt_correction_T_min 0.3047
_exptl_absorpt_correction_type multi-scan
_exptl_absorpt_process_details 'SADABS (Sheldrick, 2007)'
_exptl_crystal_colour yellow
_exptl_crystal_density_diffrn 1.817
_exptl_crystal_density_method 'not measured'
_exptl_crystal_description block
_exptl_crystal_F_000 1032
_exptl_crystal_size_max 0.18
_exptl_crystal_size_mid 0.16
_exptl_crystal_size_min 0.14
_refine_diff_density_max 2.502
_refine_diff_density_min -1.465
_refine_diff_density_rms 0.144
_refine_ls_extinction_method none
_refine_ls_goodness_of_fit_ref 1.020
_refine_ls_hydrogen_treatment constr
_refine_ls_matrix_type full
_refine_ls_number_parameters 461
_refine_ls_number_reflns 12212
_refine_ls_number_restraints 0
_refine_ls_restrained_S_all 1.020
_refine_ls_R_factor_all 0.0319
_refine_ls_R_factor_gt 0.0231
_refine_ls_shift/su_max 0.003
_refine_ls_shift/su_mean 0.000
_refine_ls_structure_factor_coef Fsqd
_refine_ls_weighting_details 'calc w=1/[\s^2^(Fo^2^)+(0.0297P)^2^+0.0000P] where P=(Fo^2^+2Fc^2^)/3'
_refine_ls_weighting_scheme calc
_refine_ls_wR_factor_gt 0.0540
_refine_ls_wR_factor_ref 0.0575
_reflns_number_gt 10219
_reflns_number_total 12212
_reflns_threshold_expression >2sigma(I)
_cod_data_source_file om9000742_si_002.cif
_cod_data_source_block jonll12_2n
_cod_original_sg_symbol_H-M P-1
_cod_database_code 4069203

loop_
_symmetry_equiv_pos_as_xyz
'x, y, z'
'-x, -y, -z'

loop_
_atom_site_label
_atom_site_type_symbol
_atom_site_fract_x
_atom_site_fract_y
_atom_site_fract_z
_atom_site_U_iso_or_equiv
_atom_site_adp_type
_atom_site_occupancy
_atom_site_symmetry_multiplicity
_atom_site_calc_flag
_atom_site_refinement_flags
Ir1 Ir 0.786859(11) 0.800734(7) 0.735429(6) 0.01099(3) Uani 1 1 d .
Cl1 Cl 0.57099(8) 0.82032(5) 0.65352(4) 0.01736(13) Uani 1 1 d .
N1 N 0.8117(3) 0.65872(16) 0.69550(14) 0.0133(4) Uani 1 1 d .
C1 C 0.6431(3) 0.7423(2) 0.83206(17) 0.0157(5) Uani 1 1 d .
C2 C 0.5110(3) 0.7887(2) 0.86180(18) 0.0166(5) Uani 1 1 d .
H2A H 0.4859 0.8491 0.8361 0.020 Uiso 1 1 calc R
C3 C 0.4142(3) 0.7484(2) 0.92863(19) 0.0206(6) Uani 1 1 d .
H3A H 0.3253 0.7818 0.9479 0.025 Uiso 1 1 calc R
C4 C 0.4480(3) 0.6600(2) 0.96663(18) 0.0208(6) Uani 1 1 d .
H4A H 0.3823 0.6321 1.0115 0.025 Uiso 1 1 calc R
C5 C 0.5792(3) 0.6128(2) 0.93833(17) 0.0189(6) Uani 1 1 d .
H5A H 0.6033 0.5524 0.9646 0.023 Uiso 1 1 calc R
C6 C 0.6767(3) 0.6524(2) 0.87182(17) 0.0160(5) Uani 1 1 d .
C7 C 0.8204(3) 0.6003(2) 0.84379(17) 0.0172(5) Uani 1 1 d .
H7A H 0.9079 0.6381 0.8589 0.021 Uiso 1 1 calc R
H7B H 0.8218 0.5370 0.8753 0.021 Uiso 1 1 calc R
C8 C 0.8384(3) 0.58399(19) 0.75058(18) 0.0155(5) Uani 1 1 d .
C9 C 0.8849(3) 0.4948(2) 0.7212(2) 0.0195(6) Uani 1 1 d .
H9A H 0.9033 0.4431 0.7604 0.023 Uiso 1 1 calc R
C10 C 0.9044(4) 0.4814(2) 0.6352(2) 0.0237(6) Uani 1 1 d .
H10A H 0.9382 0.4211 0.6145 0.028 Uiso 1 1 calc R
C11 C 0.8737(3) 0.5578(2) 0.5793(2) 0.0216(6) Uani 1 1 d .
H11A H 0.8843 0.5501 0.5198 0.026 Uiso 1 1 calc R
C12 C 0.8277(3) 0.6449(2) 0.61130(18) 0.0177(5) Uani 1 1 d .
H12A H 0.8065 0.6969 0.5729 0.021 Uiso 1 1 calc R
C13 C 0.8948(3) 0.93745(19) 0.67842(18) 0.0171(5) Uani 1 1 d .
C14 C 1.0036(3) 0.8645(2) 0.67273(18) 0.0174(5) Uani 1 1 d .
C15 C 1.0205(3) 0.82448(19) 0.75752(18) 0.0166(5) Uani 1 1 d .
C16 C 0.9233(3) 0.87733(19) 0.81655(17) 0.0157(5) Uani 1 1 d .
C17 C 0.8382(3) 0.94517(19) 0.76714(18) 0.0162(5) Uani 1 1 d .
C18 C 0.8407(4) 0.9999(2) 0.6076(2) 0.0285(7) Uani 1 1 d .
H18A H 0.8892 1.0634 0.6066 0.043 Uiso 1 1 calc R
H18B H 0.7308 1.0075 0.6163 0.043 Uiso 1 1 calc R
H18C H 0.8666 0.9698 0.5536 0.043 Uiso 1 1 calc R
C19 C 1.0937(4) 0.8319(2) 0.5946(2) 0.0289(7) Uani 1 1 d .
H19A H 1.1954 0.8600 0.5915 0.043 Uiso 1 1 calc R
H19B H 1.0435 0.8532 0.5442 0.043 Uiso 1 1 calc R
H19C H 1.1010 0.7614 0.5973 0.043 Uiso 1 1 calc R
C20 C 1.1365(3) 0.7508(2) 0.7783(2) 0.0261(7) Uani 1 1 d .
H20A H 1.2378 0.7772 0.7622 0.039 Uiso 1 1 calc R
H20B H 1.1218 0.6928 0.7469 0.039 Uiso 1 1 calc R
H20C H 1.1262 0.7343 0.8393 0.039 Uiso 1 1 calc R
C21 C 0.9141(4) 0.8673(2) 0.91102(19) 0.0267(7) Uani 1 1 d .
H21A H 0.9842 0.9130 0.9325 0.040 Uiso 1 1 calc R
H21B H 0.9414 0.8014 0.9286 0.040 Uiso 1 1 calc R
H21C H 0.8108 0.8811 0.9340 0.040 Uiso 1 1 calc R
C22 C 0.7286(4) 1.0193(2) 0.8009(2) 0.0270(7) Uani 1 1 d .
H22A H 0.7821 1.0802 0.8060 0.040 Uiso 1 1 calc R
H22B H 0.6830 0.9967 0.8568 0.040 Uiso 1 1 calc R
H22C H 0.6493 1.0293 0.7619 0.040 Uiso 1 1 calc R
Ir2 Ir 0.296958(11) 0.252971(7) 0.714122(6) 0.01121(3) Uani 1 1 d .
Cl2 Cl 0.08804(8) 0.25166(5) 0.62586(4) 0.01879(13) Uani 1 1 d .
N2 N 0.3223(3) 0.40199(16) 0.68468(15) 0.0149(4) Uani 1 1 d .
C23 C 0.1505(3) 0.29412(19) 0.81232(17) 0.0153(5) Uani 1 1 d .
C24 C 0.0179(3) 0.2430(2) 0.83819(18) 0.0179(5) Uani 1 1 d .
H24A H -0.0077 0.1892 0.8072 0.021 Uiso 1 1 calc R
C25 C -0.0782(3) 0.2682(2) 0.90787(18) 0.0217(6) Uani 1 1 d .
H25A H -0.1672 0.2316 0.9239 0.026 Uiso 1 1 calc R
C26 C -0.0432(4) 0.3473(2) 0.95391(19) 0.0233(6) Uani 1 1 d .
H26A H -0.1076 0.3651 1.0016 0.028 Uiso 1 1 calc R
C27 C 0.0873(4) 0.3996(2) 0.92898(18) 0.0212(6) Uani 1 1 d .
H27A H 0.1114 0.4539 0.9597 0.025 Uiso 1 1 calc R
C28 C 0.1834(3) 0.3739(2) 0.85979(17) 0.0168(5) Uani 1 1 d .
C29 C 0.3276(3) 0.4306(2) 0.83648(18) 0.0194(6) Uani 1 1 d .
H29A H 0.3292 0.4867 0.8728 0.023 Uiso 1 1 calc R
H29B H 0.4151 0.3892 0.8482 0.023 Uiso 1 1 calc R
C30 C 0.3442(3) 0.46596(19) 0.74475(18) 0.0160(5) Uani 1 1 d .
C31 C 0.3819(3) 0.5614(2) 0.7223(2) 0.0220(6) Uani 1 1 d .
H31A H 0.4003 0.6049 0.7649 0.026 Uiso 1 1 calc R
C32 C 0.3926(4) 0.5932(2) 0.6374(2) 0.0260(7) Uani 1 1 d .
H32A H 0.4200 0.6580 0.6212 0.031 Uiso 1 1 calc R
C33 C 0.3625(4) 0.5286(2) 0.5771(2) 0.0238(6) Uani 1 1 d .
H33A H 0.3640 0.5491 0.5190 0.029 Uiso 1 1 calc R
C34 C 0.3304(3) 0.4338(2) 0.60269(18) 0.0191(6) Uani 1 1 d .
H34A H 0.3133 0.3892 0.5607 0.023 Uiso 1 1 calc R
C35 C 0.4020(3) 0.12188(19) 0.65514(18) 0.0171(5) Uani 1 1 d .
C36 C 0.5134(3) 0.1946(2) 0.65038(18) 0.0173(5) Uani 1 1 d .
C37 C 0.5297(3) 0.22314(19) 0.73588(18) 0.0157(5) Uani 1 1 d .
C38 C 0.4303(3) 0.16420(19) 0.79378(17) 0.0150(5) Uani 1 1 d .
C39 C 0.3456(3) 0.10379(18) 0.74346(17) 0.0145(5) Uani 1 1 d .
C40 C 0.3466(4) 0.0700(2) 0.5828(2) 0.0264(7) Uani 1 1 d .
H40A H 0.3996 0.0082 0.5774 0.040 Uiso 1 1 calc R
H40B H 0.3662 0.1095 0.5301 0.040 Uiso 1 1 calc R
H40C H 0.2377 0.0582 0.5934 0.040 Uiso 1 1 calc R
C41 C 0.6051(4) 0.2348(2) 0.5730(2) 0.0290(7) Uani 1 1 d .
H41A H 0.7064 0.2064 0.5704 0.044 Uiso 1 1 calc R
H41B H 0.6131 0.3050 0.5758 0.044 Uiso 1 1 calc R
H41C H 0.5557 0.2193 0.5222 0.044 Uiso 1 1 calc R
C42 C 0.6470(3) 0.2936(2) 0.7579(2) 0.0258(7) Uani 1 1 d .
H42A H 0.7480 0.2676 0.7433 0.039 Uiso 1 1 calc R
H42B H 0.6344 0.3042 0.8188 0.039 Uiso 1 1 calc R
H42C H 0.6350 0.3549 0.7260 0.039 Uiso 1 1 calc R
C43 C 0.4192(4) 0.1626(2) 0.88859(18) 0.0228(6) Uani 1 1 d .
H43A H 0.4877 0.1134 0.9099 0.034 Uiso 1 1 calc R
H43B H 0.3152 0.1473 0.9107 0.034 Uiso 1 1 calc R
H43C H 0.4475 0.2260 0.9073 0.034 Uiso 1 1 calc R
C44 C 0.2373(4) 0.0247(2) 0.7758(2) 0.0259(7) Uani 1 1 d .
H44A H 0.2919 -0.0366 0.7796 0.039 Uiso 1 1 calc R
H44B H 0.1579 0.0195 0.7367 0.039 Uiso 1 1 calc R
H44C H 0.1914 0.0397 0.8321 0.039 Uiso 1 1 calc R

loop_
_atom_site_aniso_label
_atom_site_aniso_U_11
_atom_site_aniso_U_22
_atom_site_aniso_U_33
_atom_site_aniso_U_23
_atom_site_aniso_U_13
_atom_site_aniso_U_12
Ir1 0.00994(5) 0.00938(5) 0.01350(5) 0.00082(3) -0.00088(4) 0.00024(4)
Cl1 0.0149(3) 0.0176(3) 0.0201(3) 0.0015(2) -0.0058(3) -0.0003(2)
N1 0.0101(11) 0.0143(10) 0.0157(11) 0.0002(8) -0.0024(9) -0.0001(8)
C1 0.0166(14) 0.0160(12) 0.0148(12) 0.0015(9) -0.0042(10) 0.0004(10)
C2 0.0138(13) 0.0176(13) 0.0184(13) -0.0017(10) -0.0011(10) -0.0002(10)
C3 0.0124(14) 0.0290(15) 0.0201(14) -0.0028(11) 0.0010(11) -0.0005(12)
C4 0.0175(15) 0.0278(15) 0.0166(13) 0.0010(11) 0.0015(11) -0.0082(12)
C5 0.0192(15) 0.0215(13) 0.0156(13) 0.0050(10) -0.0023(11) -0.0051(11)
C6 0.0127(13) 0.0179(13) 0.0175(13) -0.0002(10) -0.0019(10) -0.0002(10)
C7 0.0151(14) 0.0177(13) 0.0185(13) 0.0042(10) -0.0032(11) 0.0011(11)
C8 0.0102(12) 0.0131(12) 0.0233(14) 0.0011(10) -0.0026(10) 0.0001(10)
C9 0.0158(14) 0.0124(12) 0.0300(15) 0.0023(11) -0.0026(12) 0.0017(11)
C10 0.0219(16) 0.0145(13) 0.0351(17) -0.0066(12) -0.0021(13) 0.0039(11)
C11 0.0189(15) 0.0217(14) 0.0244(15) -0.0065(11) -0.0006(12) 0.0030(12)
C12 0.0150(14) 0.0166(13) 0.0213(14) 0.0001(10) -0.0016(11) 0.0012(11)
C13 0.0145(14) 0.0151(12) 0.0217(13) 0.0038(10) -0.0034(11) -0.0041(10)
C14 0.0142(14) 0.0156(12) 0.0217(13) -0.0020(10) 0.0036(11) -0.0060(10)
C15 0.0114(13) 0.0135(12) 0.0251(14) 0.0008(10) -0.0038(11) -0.0025(10)
C16 0.0153(14) 0.0141(12) 0.0180(13) -0.0007(10) -0.0029(10) -0.0020(10)
C17 0.0124(13) 0.0102(11) 0.0260(14) -0.0015(10) -0.0004(11) -0.0008(10)
C18 0.0319(19) 0.0226(15) 0.0316(17) 0.0119(13) -0.0139(15) -0.0059(14)
C19 0.0277(18) 0.0298(17) 0.0278(16) -0.0103(13) 0.0115(13) -0.0075(14)
C20 0.0134(14) 0.0182(14) 0.047(2) 0.0034(13) -0.0070(14) 0.0012(11)
C21 0.0307(18) 0.0301(16) 0.0196(14) 0.0007(12) -0.0050(13) -0.0085(14)
C22 0.0182(16) 0.0151(13) 0.047(2) -0.0064(13) 0.0036(14) 0.0043(12)
Ir2 0.01019(5) 0.00927(5) 0.01416(5) -0.00033(3) -0.00109(4) 0.00064(4)
Cl2 0.0180(3) 0.0164(3) 0.0231(3) -0.0020(2) -0.0082(3) 0.0015(3)
N2 0.0122(11) 0.0099(10) 0.0224(12) 0.0000(8) -0.0005(9) 0.0011(8)
C23 0.0148(13) 0.0158(12) 0.0154(12) -0.0003(9) -0.0032(10) 0.0050(10)
C24 0.0128(13) 0.0200(13) 0.0207(13) 0.0000(10) -0.0011(11) 0.0019(11)
C25 0.0153(14) 0.0284(15) 0.0206(14) 0.0045(12) 0.0008(11) 0.0012(12)
C26 0.0200(15) 0.0318(16) 0.0175(14) -0.0002(12) 0.0009(11) 0.0087(13)
C27 0.0228(16) 0.0215(14) 0.0197(14) -0.0033(11) -0.0031(12) 0.0079(12)
C28 0.0141(13) 0.0189(13) 0.0175(13) 0.0009(10) -0.0034(10) 0.0059(11)
C29 0.0183(15) 0.0185(13) 0.0223(14) -0.0056(11) -0.0045(11) 0.0017(11)
C30 0.0111(13) 0.0132(12) 0.0237(14) -0.0030(10) -0.0005(11) 0.0014(10)
C31 0.0173(15) 0.0126(12) 0.0366(17) -0.0046(11) -0.0024(13) -0.0002(11)
C32 0.0226(17) 0.0132(13) 0.0414(19) 0.0019(12) 0.0001(14) -0.0040(12)
C33 0.0240(16) 0.0181(13) 0.0274(16) 0.0070(11) 0.0046(13) 0.0012(12)
C34 0.0200(15) 0.0162(13) 0.0210(14) -0.0006(10) -0.0016(11) 0.0040(11)
C35 0.0206(15) 0.0121(12) 0.0190(13) -0.0028(10) -0.0031(11) 0.0053(11)
C36 0.0151(14) 0.0149(12) 0.0204(13) 0.0036(10) 0.0041(11) 0.0066(10)
C37 0.0122(13) 0.0123(11) 0.0227(14) -0.0007(10) -0.0024(11) 0.0025(10)
C38 0.0136(13) 0.0148(12) 0.0165(12) -0.0004(9) -0.0013(10) 0.0047(10)
C39 0.0124(13) 0.0108(11) 0.0202(13) 0.0010(9) -0.0017(10) 0.0011(10)
C40 0.0356(19) 0.0204(14) 0.0248(15) -0.0094(12) -0.0082(14) 0.0079(13)
C41 0.0265(18) 0.0302(17) 0.0275(16) 0.0088(13) 0.0091(14) 0.0081(14)
C42 0.0141(14) 0.0177(14) 0.047(2) -0.0024(13) -0.0077(14) -0.0008(11)
C43 0.0266(17) 0.0253(15) 0.0164(13) 0.0001(11) -0.0024(12) 0.0069(13)
C44 0.0222(16) 0.0149(13) 0.0401(19) 0.0037(12) -0.0019(14) -0.0026(12)

loop_
_atom_type_symbol
_atom_type_description
_atom_type_scat_dispersion_real
_atom_type_scat_dispersion_imag
_atom_type_scat_source
C C 0.0033 0.0016 'International Tables Vol C Tables 4.2.6.8 and 6.1.1.4'
H H 0.0000 0.0000 'International Tables Vol C Tables 4.2.6.8 and 6.1.1.4'
N N 0.0061 0.0033 'International Tables Vol C Tables 4.2.6.8 and 6.1.1.4'
Cl Cl 0.1484 0.1585 'International Tables Vol C Tables 4.2.6.8 and 6.1.1.4'
Ir Ir -1.4442 7.9887 'International Tables Vol C Tables 4.2.6.8 and 6.1.1.4'

loop_
_geom_angle_atom_site_label_1
_geom_angle_atom_site_label_2
_geom_angle_atom_site_label_3
_geom_angle
C1 Ir1 N1 85.57(10)
C1 Ir1 C17 107.42(11)
N1 Ir1 C17 161.66(10)
C1 Ir1 C16 95.22(11)
N1 Ir1 C16 128.71(10)
C17 Ir1 C16 39.35(10)
C1 Ir1 C15 119.02(11)
N1 Ir1 C15 97.14(10)
C17 Ir1 C15 65.42(11)
C16 Ir1 C15 39.10(11)
C1 Ir1 C13 144.97(11)
N1 Ir1 C13 129.46(10)
C17 Ir1 C13 38.78(11)
C16 Ir1 C13 64.22(10)
C15 Ir1 C13 63.11(10)
C1 Ir1 C14 157.01(10)
N1 Ir1 C14 99.13(10)
C17 Ir1 C14 63.88(11)
C16 Ir1 C14 64.24(10)
C15 Ir1 C14 38.25(10)
C13 Ir1 C14 36.25(10)
C1 Ir1 Cl1 87.63(8)
N1 Ir1 Cl1 89.37(6)
C17 Ir1 Cl1 103.74(8)
C16 Ir1 Cl1 141.91(8)
C15 Ir1 Cl1 152.88(8)
C13 Ir1 Cl1 92.53(7)
C14 Ir1 Cl1 114.77(8)
C12 N1 C8 119.1(2)
C12 N1 Ir1 118.25(18)
C8 N1 Ir1 121.65(18)
C2 C1 C6 117.5(3)
C2 C1 Ir1 122.3(2)
C6 C1 Ir1 120.2(2)
C1 C2 C3 121.8(3)
C1 C2 H2A 119.1
C3 C2 H2A 119.1
C4 C3 C2 120.1(3)
C4 C3 H3A 120.0
C2 C3 H3A 120.0
C3 C4 C5 119.1(3)
C3 C4 H4A 120.4
C5 C4 H4A 120.4
C4 C5 C6 121.2(3)
C4 C5 H5A 119.4
C6 C5 H5A 119.4
C5 C6 C1 120.3(3)
C5 C6 C7 119.9(2)
C1 C6 C7 119.8(3)
C8 C7 C6 113.8(2)
C8 C7 H7A 108.8
C6 C7 H7A 108.8
C8 C7 H7B 108.8
C6 C7 H7B 108.8
H7A C7 H7B 107.7
N1 C8 C9 120.8(3)
N1 C8 C7 118.5(2)
C9 C8 C7 120.7(2)
C10 C9 C8 120.1(3)
C10 C9 H9A 119.9
C8 C9 H9A 119.9
C9 C10 C11 118.7(3)
C9 C10 H10A 120.7
C11 C10 H10A 120.7
C12 C11 C10 119.2(3)
C12 C11 H11A 120.4
C10 C11 H11A 120.4
N1 C12 C11 122.1(3)
N1 C12 H12A 118.9
C11 C12 H12A 118.9
C14 C13 C17 109.1(2)
C14 C13 C18 127.6(3)
C17 C13 C18 123.3(3)
C14 C13 Ir1 72.22(15)
C17 C13 Ir1 67.02(14)
C18 C13 Ir1 126.8(2)
C13 C14 C15 108.1(3)
C13 C14 C19 128.0(3)
C15 C14 C19 123.9(3)
C13 C14 Ir1 71.52(16)
C15 C14 Ir1 67.38(15)
C19 C14 Ir1 127.8(2)
C16 C15 C14 108.3(2)
C16 C15 C20 127.2(3)
C14 C15 C20 123.9(3)
C16 C15 Ir1 70.19(15)
C14 C15 Ir1 74.37(16)
C20 C15 Ir1 127.97(19)
C15 C16 C17 107.2(2)
C15 C16 C21 127.1(3)
C17 C16 C21 125.6(3)
C15 C16 Ir1 70.71(15)
C17 C16 Ir1 70.11(15)
C21 C16 Ir1 125.9(2)
C16 C17 C13 107.0(2)
C16 C17 C22 126.7(3)
C13 C17 C22 125.8(3)
C16 C17 Ir1 70.53(15)
C13 C17 Ir1 74.20(15)
C22 C17 Ir1 126.9(2)
C13 C18 H18A 109.5
C13 C18 H18B 109.5
H18A C18 H18B 109.5
C13 C18 H18C 109.5
H18A C18 H18C 109.5
H18B C18 H18C 109.5
C14 C19 H19A 109.5
C14 C19 H19B 109.5
H19A C19 H19B 109.5
C14 C19 H19C 109.5
H19A C19 H19C 109.5
H19B C19 H19C 109.5
C15 C20 H20A 109.5
C15 C20 H20B 109.5
H20A C20 H20B 109.5
C15 C20 H20C 109.5
H20A C20 H20C 109.5
H20B C20 H20C 109.5
C16 C21 H21A 109.5
C16 C21 H21B 109.5
H21A C21 H21B 109.5
C16 C21 H21C 109.5
H21A C21 H21C 109.5
H21B C21 H21C 109.5
C17 C22 H22A 109.5
C17 C22 H22B 109.5
H22A C22 H22B 109.5
C17 C22 H22C 109.5
H22A C22 H22C 109.5
H22B C22 H22C 109.5
C23 Ir2 N2 85.02(10)
C23 Ir2 C38 94.11(10)
N2 Ir2 C38 127.31(10)
C23 Ir2 C39 105.10(11)
N2 Ir2 C39 162.32(10)
C38 Ir2 C39 39.08(10)
C23 Ir2 C37 119.53(11)
N2 Ir2 C37 97.29(9)
C38 Ir2 C37 39.22(10)
C39 Ir2 C37 65.17(10)
C23 Ir2 C35 142.20(11)
N2 Ir2 C35 132.76(10)
C38 Ir2 C35 64.04(10)
C39 Ir2 C35 38.59(10)
C37 Ir2 C35 62.97(10)
C23 Ir2 C36 156.97(10)
N2 Ir2 C36 101.34(10)
C38 Ir2 C36 64.32(10)
C39 Ir2 C36 63.84(10)
C37 Ir2 C36 38.12(10)
C35 Ir2 C36 36.42(10)
C23 Ir2 Cl2 88.85(8)
N2 Ir2 Cl2 88.83(6)
C38 Ir2 Cl2 143.86(7)
C39 Ir2 Cl2 105.57(7)
C37 Ir2 Cl2 151.30(8)
C35 Ir2 Cl2 92.44(7)
C36 Ir2 Cl2 113.19(8)
C34 N2 C30 118.7(2)
C34 N2 Ir2 118.96(19)
C30 N2 Ir2 122.09(19)
C24 C23 C28 116.9(3)
C24 C23 Ir2 122.3(2)
C28 C23 Ir2 120.7(2)
C25 C24 C23 122.4(3)
C25 C24 H24A 118.8
C23 C24 H24A 118.8
C24 C25 C26 119.7(3)
C24 C25 H25A 120.1
C26 C25 H25A 120.1
C27 C26 C25 118.9(3)
C27 C26 H26A 120.5
C25 C26 H26A 120.5
C26 C27 C28 121.2(3)
C26 C27 H27A 119.4
C28 C27 H27A 119.4
C27 C28 C23 120.9(3)
C27 C28 C29 119.7(3)
C23 C28 C29 119.4(3)
C30 C29 C28 113.0(2)
C30 C29 H29A 109.0
C28 C29 H29A 109.0
C30 C29 H29B 109.0
C28 C29 H29B 109.0
H29A C29 H29B 107.8
N2 C30 C31 120.9(3)
N2 C30 C29 118.2(2)
C31 C30 C29 120.9(3)
C30 C31 C32 120.0(3)
C30 C31 H31A 120.0
C32 C31 H31A 120.0
C33 C32 C31 118.6(3)
C33 C32 H32A 120.7
C31 C32 H32A 120.7
C34 C33 C32 119.0(3)
C34 C33 H33A 120.5
C32 C33 H33A 120.5
N2 C34 C33 122.7(3)
N2 C34 H34A 118.6
C33 C34 H34A 118.6
C36 C35 C39 109.1(2)
C36 C35 C40 127.0(3)
C39 C35 C40 123.9(3)
C36 C35 Ir2 72.26(16)
C39 C35 Ir2 67.09(15)
C40 C35 Ir2 126.4(2)
C35 C36 C37 107.5(2)
C35 C36 C41 127.9(3)
C37 C36 C41 124.6(3)
C35 C36 Ir2 71.32(16)
C37 C36 Ir2 67.12(16)
C41 C36 Ir2 128.4(2)
C38 C37 C36 108.6(2)
C38 C37 C42 127.4(3)
C36 C37 C42 123.5(3)
C38 C37 Ir2 69.93(15)
C36 C37 Ir2 74.76(16)
C42 C37 Ir2 127.3(2)
C39 C38 C37 107.3(2)
C39 C38 C43 125.5(3)
C37 C38 C43 127.2(3)
C39 C38 Ir2 70.64(14)
C37 C38 Ir2 70.85(15)
C43 C38 Ir2 125.3(2)
C38 C39 C35 107.4(2)
C38 C39 C44 126.6(3)
C35 C39 C44 125.3(3)
C38 C39 Ir2 70.29(15)
C35 C39 Ir2 74.32(15)
C44 C39 Ir2 128.3(2)
C35 C40 H40A 109.5
C35 C40 H40B 109.5
H40A C40 H40B 109.5
C35 C40 H40C 109.5
H40A C40 H40C 109.5
H40B C40 H40C 109.5
C36 C41 H41A 109.5
C36 C41 H41B 109.5
H41A C41 H41B 109.5
C36 C41 H41C 109.5
H41A C41 H41C 109.5
H41B C41 H41C 109.5
C37 C42 H42A 109.5
C37 C42 H42B 109.5
H42A C42 H42B 109.5
C37 C42 H42C 109.5
H42A C42 H42C 109.5
H42B C42 H42C 109.5
C38 C43 H43A 109.5
C38 C43 H43B 109.5
H43A C43 H43B 109.5
C38 C43 H43C 109.5
H43A C43 H43C 109.5
H43B C43 H43C 109.5
C39 C44 H44A 109.5
C39 C44 H44B 109.5
H44A C44 H44B 109.5
C39 C44 H44C 109.5
H44A C44 H44C 109.5
H44B C44 H44C 109.5

loop_
_geom_bond_atom_site_label_1
_geom_bond_atom_site_label_2
_geom_bond_distance
Ir1 C1 2.048(3)
Ir1 N1 2.103(2)
Ir1 C17 2.147(3)
Ir1 C16 2.153(3)
Ir1 C15 2.160(3)
Ir1 C13 2.244(3)
Ir1 C14 2.253(3)
Ir1 Cl1 2.4095(7)
N1 C12 1.351(4)
N1 C8 1.357(3)
C1 C2 1.394(4)
C1 C6 1.413(4)
C2 C3 1.402(4)
C2 H2A 0.9500
C3 C4 1.385(4)
C3 H3A 0.9500
C4 C5 1.387(4)
C4 H4A 0.9500
C5 C6 1.400(4)
C5 H5A 0.9500
C6 C7 1.510(4)
C7 C8 1.499(4)
C7 H7A 0.9900
C7 H7B 0.9900
C8 C9 1.393(4)
C9 C10 1.379(4)
C9 H9A 0.9500
C10 C11 1.391(4)
C10 H10A 0.9500
C11 C12 1.381(4)
C11 H11A 0.9500
C12 H12A 0.9500
C13 C14 1.399(4)
C13 C17 1.461(4)
C13 C18 1.496(4)
C14 C15 1.448(4)
C14 C19 1.503(4)
C15 C16 1.443(4)
C15 C20 1.495(4)
C16 C17 1.448(4)
C16 C21 1.491(4)
C17 C22 1.500(4)
C18 H18A 0.9800
C18 H18B 0.9800
C18 H18C 0.9800
C19 H19A 0.9800
C19 H19B 0.9800
C19 H19C 0.9800
C20 H20A 0.9800
C20 H20B 0.9800
C20 H20C 0.9800
C21 H21A 0.9800
C21 H21B 0.9800
C21 H21C 0.9800
C22 H22A 0.9800
C22 H22B 0.9800
C22 H22C 0.9800
Ir2 C23 2.044(3)
Ir2 N2 2.107(2)
Ir2 C38 2.147(3)
Ir2 C39 2.151(3)
Ir2 C37 2.159(3)
Ir2 C35 2.249(3)
Ir2 C36 2.261(3)
Ir2 Cl2 2.4135(7)
N2 C34 1.348(4)
N2 C30 1.356(3)
C23 C24 1.397(4)
C23 C28 1.411(4)
C24 C25 1.395(4)
C24 H24A 0.9500
C25 C26 1.395(4)
C25 H25A 0.9500
C26 C27 1.387(4)
C26 H26A 0.9500
C27 C28 1.391(4)
C27 H27A 0.9500
C28 C29 1.513(4)
C29 C30 1.507(4)
C29 H29A 0.9900
C29 H29B 0.9900
C30 C31 1.390(4)
C31 C32 1.392(4)
C31 H31A 0.9500
C32 C33 1.381(4)
C32 H32A 0.9500
C33 C34 1.382(4)
C33 H33A 0.9500
C34 H34A 0.9500
C35 C36 1.409(4)
C35 C39 1.457(4)
C35 C40 1.499(4)
C36 C37 1.446(4)
C36 C41 1.499(4)
C37 C38 1.445(4)
C37 C42 1.502(4)
C38 C39 1.437(4)
C38 C43 1.496(4)
C39 C44 1.503(4)
C40 H40A 0.9800
C40 H40B 0.9800
C40 H40C 0.9800
C41 H41A 0.9800
C41 H41B 0.9800
C41 H41C 0.9800
C42 H42A 0.9800
C42 H42B 0.9800
C42 H42C 0.9800
C43 H43A 0.9800
C43 H43B 0.9800
C43 H43C 0.9800
C44 H44A 0.9800
C44 H44B 0.9800
C44 H44C 0.9800

loop_
_geom_torsion_atom_site_label_1
_geom_torsion_atom_site_label_2
_geom_torsion_atom_site_label_3
_geom_torsion_atom_site_label_4
_geom_torsion
C1 Ir1 N1 C12 144.2(2)
C17 Ir1 N1 C12 -79.7(4)
C16 Ir1 N1 C12 -122.6(2)
C15 Ir1 N1 C12 -97.0(2)
C13 Ir1 N1 C12 -36.2(2)
C14 Ir1 N1 C12 -58.4(2)
Cl1 Ir1 N1 C12 56.5(2)
C1 Ir1 N1 C8 -47.5(2)
C17 Ir1 N1 C8 88.6(4)
C16 Ir1 N1 C8 45.7(3)
C15 Ir1 N1 C8 71.2(2)
C13 Ir1 N1 C8 132.1(2)
C14 Ir1 N1 C8 109.8(2)
Cl1 Ir1 N1 C8 -135.2(2)
N1 Ir1 C1 C2 -141.4(2)
C17 Ir1 C1 C2 51.8(2)
C16 Ir1 C1 C2 90.1(2)
C15 Ir1 C1 C2 122.9(2)
C13 Ir1 C1 C2 39.2(3)
C14 Ir1 C1 C2 115.6(3)
Cl1 Ir1 C1 C2 -51.9(2)
N1 Ir1 C1 C6 39.3(2)
C17 Ir1 C1 C6 -127.5(2)
C16 Ir1 C1 C6 -89.2(2)
C15 Ir1 C1 C6 -56.4(2)
C13 Ir1 C1 C6 -140.1(2)
C14 Ir1 C1 C6 -63.7(4)
Cl1 Ir1 C1 C6 128.8(2)
C6 C1 C2 C3 0.0(4)
Ir1 C1 C2 C3 -179.3(2)
C1 C2 C3 C4 -0.5(4)
C2 C3 C4 C5 0.7(4)
C3 C4 C5 C6 -0.6(4)
C4 C5 C6 C1 0.1(4)
C4 C5 C6 C7 178.7(3)
C2 C1 C6 C5 0.1(4)
Ir1 C1 C6 C5 179.5(2)
C2 C1 C6 C7 -178.4(2)
Ir1 C1 C6 C7 1.0(3)
C5 C6 C7 C8 126.9(3)
C1 C6 C7 C8 -54.5(3)
C12 N1 C8 C9 1.4(4)
Ir1 N1 C8 C9 -166.8(2)
C12 N1 C8 C7 180.0(2)
Ir1 N1 C8 C7 11.8(3)
C6 C7 C8 N1 46.5(3)
C6 C7 C8 C9 -135.0(3)
N1 C8 C9 C10 0.0(4)
C7 C8 C9 C10 -178.5(3)
C8 C9 C10 C11 -1.3(5)
C9 C10 C11 C12 1.2(5)
C8 N1 C12 C11 -1.5(4)
Ir1 N1 C12 C11 167.1(2)
C10 C11 C12 N1 0.2(5)
C1 Ir1 C13 C14 140.06(19)
N1 Ir1 C13 C14 -39.2(2)
C17 Ir1 C13 C14 120.6(2)
C16 Ir1 C13 C14 80.94(17)
C15 Ir1 C13 C14 37.10(16)
Cl1 Ir1 C13 C14 -130.46(15)
C1 Ir1 C13 C17 19.5(3)
N1 Ir1 C13 C17 -159.78(15)
C16 Ir1 C13 C17 -39.65(16)
C15 Ir1 C13 C17 -83.49(17)
C14 Ir1 C13 C17 -120.6(2)
Cl1 Ir1 C13 C17 108.95(15)
C1 Ir1 C13 C18 -95.9(3)
N1 Ir1 C13 C18 84.9(3)
C17 Ir1 C13 C18 -115.4(3)
C16 Ir1 C13 C18 -155.0(3)
C15 Ir1 C13 C18 161.1(3)
C14 Ir1 C13 C18 124.0(4)
Cl1 Ir1 C13 C18 -6.4(3)
C17 C13 C14 C15 -0.6(3)
C18 C13 C14 C15 179.3(3)
Ir1 C13 C14 C15 -57.58(18)
C17 C13 C14 C19 -179.1(3)
C18 C13 C14 C19 0.8(5)
Ir1 C13 C14 C19 123.9(3)
C17 C13 C14 Ir1 56.99(18)
C18 C13 C14 Ir1 -123.1(3)
C1 Ir1 C14 C13 -109.3(3)
N1 Ir1 C14 C13 150.39(16)
C17 Ir1 C14 C13 -36.90(16)
C16 Ir1 C14 C13 -80.88(17)
C15 Ir1 C14 C13 -119.6(2)
Cl1 Ir1 C14 C13 56.84(17)
C1 Ir1 C14 C15 10.3(4)
N1 Ir1 C14 C15 -89.97(16)
C17 Ir1 C14 C15 82.74(17)
C16 Ir1 C14 C15 38.77(16)
C13 Ir1 C14 C15 119.6(2)
Cl1 Ir1 C14 C15 176.48(14)
C1 Ir1 C14 C19 126.5(3)
N1 Ir1 C14 C19 26.2(3)
C17 Ir1 C14 C19 -161.1(3)
C16 Ir1 C14 C19 155.0(3)
C15 Ir1 C14 C19 116.2(3)
C13 Ir1 C14 C19 -124.2(3)
Cl1 Ir1 C14 C19 -67.3(3)
C13 C14 C15 C16 -2.2(3)
C19 C14 C15 C16 176.3(3)
Ir1 C14 C15 C16 -62.40(18)
C13 C14 C15 C20 -174.3(2)
C19 C14 C15 C20 4.3(4)
Ir1 C14 C15 C20 125.6(3)
C13 C14 C15 Ir1 60.16(19)
C19 C14 C15 Ir1 -121.3(3)
C1 Ir1 C15 C16 -58.81(18)
N1 Ir1 C15 C16 -147.69(15)
C17 Ir1 C15 C16 38.24(15)
C13 Ir1 C15 C16 81.42(17)
C14 Ir1 C15 C16 116.6(2)
Cl1 Ir1 C15 C16 109.58(19)
C1 Ir1 C15 C14 -175.42(16)
N1 Ir1 C15 C14 95.70(16)
C17 Ir1 C15 C14 -78.37(17)
C16 Ir1 C15 C14 -116.6(2)
C13 Ir1 C15 C14 -35.19(16)
Cl1 Ir1 C15 C14 -7.0(3)
C1 Ir1 C15 C20 63.5(3)
N1 Ir1 C15 C20 -25.4(3)
C17 Ir1 C15 C20 160.5(3)
C16 Ir1 C15 C20 122.3(3)
C13 Ir1 C15 C20 -156.3(3)
C14 Ir1 C15 C20 -121.1(3)
Cl1 Ir1 C15 C20 -128.1(2)
C14 C15 C16 C17 4.2(3)
C20 C15 C16 C17 175.9(3)
Ir1 C15 C16 C17 -60.92(18)
C14 C15 C16 C21 -174.0(3)
C20 C15 C16 C21 -2.3(4)
Ir1 C15 C16 C21 120.9(3)
C14 C15 C16 Ir1 65.11(18)
C20 C15 C16 Ir1 -123.2(3)
C1 Ir1 C16 C15 131.31(16)
N1 Ir1 C16 C15 42.81(19)
C17 Ir1 C16 C15 -117.4(2)
C13 Ir1 C16 C15 -78.34(17)
C14 Ir1 C16 C15 -37.92(15)
Cl1 Ir1 C16 C15 -135.87(14)
C1 Ir1 C16 C17 -111.27(17)
N1 Ir1 C16 C17 160.23(15)
C15 Ir1 C16 C17 117.4(2)
C13 Ir1 C16 C17 39.08(16)
C14 Ir1 C16 C17 79.50(18)
Cl1 Ir1 C16 C17 -18.5(2)
C1 Ir1 C16 C21 8.9(3)
N1 Ir1 C16 C21 -79.6(3)
C17 Ir1 C16 C21 120.2(3)
C15 Ir1 C16 C21 -122.4(3)
C13 Ir1 C16 C21 159.3(3)
C14 Ir1 C16 C21 -160.3(3)
Cl1 Ir1 C16 C21 101.8(3)
C15 C16 C17 C13 -4.5(3)
C21 C16 C17 C13 173.7(3)
Ir1 C16 C17 C13 -65.78(18)
C15 C16 C17 C22 -176.6(3)
C21 C16 C17 C22 1.6(4)
Ir1 C16 C17 C22 122.1(3)
C15 C16 C17 Ir1 61.31(18)
C21 C16 C17 Ir1 -120.5(3)
C14 C13 C17 C16 3.2(3)
C18 C13 C17 C16 -176.7(3)
Ir1 C13 C17 C16 63.33(17)
C14 C13 C17 C22 175.4(3)
C18 C13 C17 C22 -4.5(4)
Ir1 C13 C17 C22 -124.5(3)
C14 C13 C17 Ir1 -60.16(19)
C18 C13 C17 Ir1 120.0(3)
C1 Ir1 C17 C16 76.56(18)
N1 Ir1 C17 C16 -57.0(4)
C15 Ir1 C17 C16 -38.00(16)
C13 Ir1 C17 C16 -115.0(2)
C14 Ir1 C17 C16 -80.47(18)
Cl1 Ir1 C17 C16 168.40(15)
C1 Ir1 C17 C13 -168.43(16)
N1 Ir1 C17 C13 58.0(4)
C16 Ir1 C17 C13 115.0(2)
C15 Ir1 C17 C13 77.01(17)
C14 Ir1 C17 C13 34.54(15)
Cl1 Ir1 C17 C13 -76.59(15)
C1 Ir1 C17 C22 -45.2(3)
N1 Ir1 C17 C22 -178.8(3)
C16 Ir1 C17 C22 -121.8(3)
C15 Ir1 C17 C22 -159.8(3)
C13 Ir1 C17 C22 123.2(3)
C14 Ir1 C17 C22 157.7(3)
Cl1 Ir1 C17 C22 46.6(3)
C23 Ir2 N2 C34 -139.6(2)
C38 Ir2 N2 C34 129.0(2)
C39 Ir2 N2 C34 94.4(4)
C37 Ir2 N2 C34 101.2(2)
C35 Ir2 N2 C34 41.6(3)
C36 Ir2 N2 C34 62.7(2)
Cl2 Ir2 N2 C34 -50.7(2)
C23 Ir2 N2 C30 46.4(2)
C38 Ir2 N2 C30 -45.0(3)
C39 Ir2 N2 C30 -79.6(4)
C37 Ir2 N2 C30 -72.8(2)
C35 Ir2 N2 C30 -132.4(2)
C36 Ir2 N2 C30 -111.3(2)
Cl2 Ir2 N2 C30 135.3(2)
N2 Ir2 C23 C24 142.1(2)
C38 Ir2 C23 C24 -90.8(2)
C39 Ir2 C23 C24 -52.6(2)
C37 Ir2 C23 C24 -122.3(2)
C35 Ir2 C23 C24 -39.3(3)
C36 Ir2 C23 C24 -110.5(3)
Cl2 Ir2 C23 C24 53.2(2)
N2 Ir2 C23 C28 -40.9(2)
C38 Ir2 C23 C28 86.3(2)
C39 Ir2 C23 C28 124.4(2)
C37 Ir2 C23 C28 54.7(2)
C35 Ir2 C23 C28 137.7(2)
C36 Ir2 C23 C28 66.6(4)
Cl2 Ir2 C23 C28 -129.8(2)
C28 C23 C24 C25 -0.5(4)
Ir2 C23 C24 C25 176.7(2)
C23 C24 C25 C26 0.4(4)
C24 C25 C26 C27 0.2(4)
C25 C26 C27 C28 -0.6(4)
C26 C27 C28 C23 0.5(4)
C26 C27 C28 C29 -177.8(3)
C24 C23 C28 C27 0.0(4)
Ir2 C23 C28 C27 -177.1(2)
C24 C23 C28 C29 178.3(2)
Ir2 C23 C28 C29 1.1(3)
C27 C28 C29 C30 -127.5(3)
C23 C28 C29 C30 54.3(3)
C34 N2 C30 C31 -3.2(4)
Ir2 N2 C30 C31 170.8(2)
C34 N2 C30 C29 177.2(3)
Ir2 N2 C30 C29 -8.8(4)
C28 C29 C30 N2 -49.0(4)
C28 C29 C30 C31 131.4(3)
N2 C30 C31 C32 2.2(5)
C29 C30 C31 C32 -178.3(3)
C30 C31 C32 C33 1.1(5)
C31 C32 C33 C34 -3.2(5)
C30 N2 C34 C33 1.1(4)
Ir2 N2 C34 C33 -173.1(2)
C32 C33 C34 N2 2.2(5)
C23 Ir2 C35 C36 -141.43(18)
N2 Ir2 C35 C36 36.6(2)
C38 Ir2 C35 C36 -81.27(17)
C39 Ir2 C35 C36 -120.5(2)
C37 Ir2 C35 C36 -37.24(16)
Cl2 Ir2 C35 C36 127.30(15)
C23 Ir2 C35 C39 -20.9(2)
N2 Ir2 C35 C39 157.17(15)
C38 Ir2 C35 C39 39.27(15)
C37 Ir2 C35 C39 83.30(17)
C36 Ir2 C35 C39 120.5(2)
Cl2 Ir2 C35 C39 -112.16(15)
C23 Ir2 C35 C40 95.3(3)
N2 Ir2 C35 C40 -86.7(3)
C38 Ir2 C35 C40 155.4(3)
C39 Ir2 C35 C40 116.2(3)
C37 Ir2 C35 C40 -160.5(3)
C36 Ir2 C35 C40 -123.3(3)
Cl2 Ir2 C35 C40 4.0(3)
C39 C35 C36 C37 0.4(3)
C40 C35 C36 C37 -179.9(3)
Ir2 C35 C36 C37 57.52(19)
C39 C35 C36 C41 178.3(3)
C40 C35 C36 C41 -2.0(5)
Ir2 C35 C36 C41 -124.6(3)
C39 C35 C36 Ir2 -57.09(19)
C40 C35 C36 Ir2 122.6(3)
C23 Ir2 C36 C35 102.3(3)
N2 Ir2 C36 C35 -153.46(16)
C38 Ir2 C36 C35 80.41(17)
C39 Ir2 C36 C35 36.76(16)
C37 Ir2 C36 C35 119.2(2)
Cl2 Ir2 C36 C35 -59.84(16)
C23 Ir2 C36 C37 -16.8(3)
N2 Ir2 C36 C37 87.37(16)
C38 Ir2 C36 C37 -38.76(15)
C39 Ir2 C36 C37 -82.41(16)
C35 Ir2 C36 C37 -119.2(2)
Cl2 Ir2 C36 C37 -179.01(13)
C23 Ir2 C36 C41 -133.7(3)
N2 Ir2 C36 C41 -29.5(3)
C38 Ir2 C36 C41 -155.6(3)
C39 Ir2 C36 C41 160.8(3)
C37 Ir2 C36 C41 -116.8(3)
C35 Ir2 C36 C41 124.0(4)
Cl2 Ir2 C36 C41 64.2(3)
C35 C36 C37 C38 2.0(3)
C41 C36 C37 C38 -175.9(3)
Ir2 C36 C37 C38 62.17(18)
C35 C36 C37 C42 174.8(3)
C41 C36 C37 C42 -3.1(4)
Ir2 C36 C37 C42 -125.0(3)
C35 C36 C37 Ir2 -60.2(2)
C41 C36 C37 Ir2 121.9(3)
C23 Ir2 C37 C38 55.68(18)
N2 Ir2 C37 C38 144.07(15)
C39 Ir2 C37 C38 -38.20(15)
C35 Ir2 C37 C38 -81.25(16)
C36 Ir2 C37 C38 -116.8(2)
Cl2 Ir2 C37 C38 -114.94(17)
C23 Ir2 C37 C36 172.52(15)
N2 Ir2 C37 C36 -99.09(16)
C38 Ir2 C37 C36 116.8(2)
C39 Ir2 C37 C36 78.63(16)
C35 Ir2 C37 C36 35.59(15)
Cl2 Ir2 C37 C36 1.9(2)
C23 Ir2 C37 C42 -66.7(3)
N2 Ir2 C37 C42 21.7(3)
C38 Ir2 C37 C42 -122.4(3)
C39 Ir2 C37 C42 -160.6(3)
C35 Ir2 C37 C42 156.4(3)
C36 Ir2 C37 C42 120.8(3)
Cl2 Ir2 C37 C42 122.7(2)
C36 C37 C38 C39 -3.7(3)
C42 C37 C38 C39 -176.1(3)
Ir2 C37 C38 C39 61.60(18)
C36 C37 C38 C43 174.4(3)
C42 C37 C38 C43 1.9(5)
Ir2 C37 C38 C43 -120.3(3)
C36 C37 C38 Ir2 -65.28(19)
C42 C37 C38 Ir2 122.3(3)
C23 Ir2 C38 C39 109.01(17)
N2 Ir2 C38 C39 -164.12(15)
C37 Ir2 C38 C39 -117.1(2)
C35 Ir2 C38 C39 -38.78(16)
C36 Ir2 C38 C39 -79.41(17)
Cl2 Ir2 C38 C39 15.3(2)
C23 Ir2 C38 C37 -133.91(16)
N2 Ir2 C38 C37 -47.04(19)
C39 Ir2 C38 C37 117.1(2)
C35 Ir2 C38 C37 78.30(17)
C36 Ir2 C38 C37 37.68(15)
Cl2 Ir2 C38 C37 132.40(14)
C23 Ir2 C38 C43 -11.3(3)
N2 Ir2 C38 C43 75.5(3)
C39 Ir2 C38 C43 -120.3(3)
C37 Ir2 C38 C43 122.6(3)
C35 Ir2 C38 C43 -159.1(3)
C36 Ir2 C38 C43 160.3(3)
Cl2 Ir2 C38 C43 -105.0(2)
C37 C38 C39 C35 3.9(3)
C43 C38 C39 C35 -174.2(3)
Ir2 C38 C39 C35 65.61(18)
C37 C38 C39 C44 174.6(3)
C43 C38 C39 C44 -3.5(4)
Ir2 C38 C39 C44 -123.7(3)
C37 C38 C39 Ir2 -61.74(18)
C43 C38 C39 Ir2 120.1(3)
C36 C35 C39 C38 -2.7(3)
C40 C35 C39 C38 177.6(3)
Ir2 C35 C39 C38 -62.94(18)
C36 C35 C39 C44 -173.6(3)
C40 C35 C39 C44 6.7(4)
Ir2 C35 C39 C44 126.2(3)
C36 C35 C39 Ir2 60.2(2)
C40 C35 C39 Ir2 -119.5(3)
C23 Ir2 C39 C38 -77.62(17)
N2 Ir2 C39 C38 45.8(4)
C37 Ir2 C39 C38 38.34(16)
C35 Ir2 C39 C38 115.5(2)
C36 Ir2 C39 C38 80.73(17)
Cl2 Ir2 C39 C38 -170.69(14)
C23 Ir2 C39 C35 166.92(16)
N2 Ir2 C39 C35 -69.7(4)
C38 Ir2 C39 C35 -115.5(2)
C37 Ir2 C39 C35 -77.13(17)
C36 Ir2 C39 C35 -34.73(16)
Cl2 Ir2 C39 C35 73.85(15)
C23 Ir2 C39 C44 44.0(3)
N2 Ir2 C39 C44 167.4(3)
C38 Ir2 C39 C44 121.7(3)
C37 Ir2 C39 C44 160.0(3)
C35 Ir2 C39 C44 -122.9(3)
C36 Ir2 C39 C44 -157.6(3)
Cl2 Ir2 C39 C44 -49.0(3)
